data_4303651
loop_
_publ_author_name
'Fl\'avio Luiz Benedito'
'Taras Petrenko'
'Eckhard Bill'
'Thomas Weyherm\"uller'
'Karl Wieghardt'

_publ_section_title
;
Square Planar Bis{3,6-bis(trimethylsilyl)benzene-1,2-dithiolato}metal
Complexes of CrII, CoIII, and RhII: An Experimental and Density Functional
Theoretical Study
;
_journal_name_full 'Inorganic Chemistry'
_journal_page_first 10913
_journal_page_last 10925
_journal_paper_doi 10.1021/ic9008976
_journal_volume 48
_journal_year 2009
_chemical_formula_moiety '(C16 H36 N), (C24 H40 Co S4 Si4)'
_chemical_formula_sum 'C40 H76 Co N S4 Si4'
_chemical_formula_weight 870.55
_chemical_name_systematic
; 
 ? 
;
_space_group_IT_number 2
_symmetry_cell_setting triclinic
_symmetry_space_group_name_Hall '-P 1'
_symmetry_space_group_name_H-M 'P -1'
_atom_sites_solution_hydrogens geom
_atom_sites_solution_primary direct
_atom_sites_solution_secondary difmap
_audit_creation_method SHELXL-97
_cell_angle_alpha 112.590(3)
_cell_angle_beta 91.552(3)
_cell_angle_gamma 98.818(3)
_cell_formula_units_Z 2
_cell_length_a 11.8504(8)
_cell_length_b 13.8399(10)
_cell_length_c 16.7034(10)
_cell_measurement_temperature 100(2)
_cell_volume 2488.3(3)
_computing_cell_refinement 'Bruker AXS Collect Software'
_computing_data_collection 'Bruker AXS Collect Software'
_computing_data_reduction 'Bruker AXS Collect Software'
_computing_structure_refinement 'SHELXL-97 (Sheldrick, 1997)'
_computing_structure_solution 'SHELXS-97 (Sheldrick, 1990)'
_diffrn_ambient_temperature 100(2)
_diffrn_measured_fraction_theta_full 0.997
_diffrn_measured_fraction_theta_max 0.997
_diffrn_measurement_device_type 'Bruker-Nonius KappaCCD'
_diffrn_measurement_method '701 images at 1.0 deg. stepwise rotation in omega and phi, 15 sec./frame'
_diffrn_radiation_monochromator graphite
_diffrn_radiation_source 'rotating anode, 50 kV, 80 mA'
_diffrn_radiation_type MoK\a
_diffrn_radiation_wavelength 0.71073
_diffrn_reflns_av_R_equivalents 0.0725
_diffrn_reflns_av_sigmaI/netI 0.0872
_diffrn_reflns_limit_h_max 16
_diffrn_reflns_limit_h_min -16
_diffrn_reflns_limit_k_max 19
_diffrn_reflns_limit_k_min -19
_diffrn_reflns_limit_l_max 23
_diffrn_reflns_limit_l_min -23
_diffrn_reflns_number 43520
_diffrn_reflns_theta_full 30.00
_diffrn_reflns_theta_max 30.00
_diffrn_reflns_theta_min 2.98
_exptl_absorpt_coefficient_mu 0.635
_exptl_absorpt_correction_T_max 0.944
_exptl_absorpt_correction_T_min 0.892
_exptl_absorpt_correction_type gaussian
_exptl_absorpt_process_details XPREP
_exptl_crystal_colour blue
_exptl_crystal_density_diffrn 1.162
_exptl_crystal_density_method 'not measured'
_exptl_crystal_description 'transparent parallelepiped'
_exptl_crystal_F_000 940
_exptl_crystal_size_max 0.21
_exptl_crystal_size_mid 0.14
_exptl_crystal_size_min 0.07
_refine_diff_density_max 0.465
_refine_diff_density_min -0.463
_refine_diff_density_rms 0.085
_refine_ls_extinction_method none
_refine_ls_goodness_of_fit_ref 1.059
_refine_ls_hydrogen_treatment constr
_refine_ls_matrix_type full
_refine_ls_number_parameters 470
_refine_ls_number_reflns 14486
_refine_ls_number_restraints 0
_refine_ls_restrained_S_all 1.059
_refine_ls_R_factor_all 0.1067
_refine_ls_R_factor_gt 0.0596
_refine_ls_shift/su_max 0.001
_refine_ls_shift/su_mean 0.000
_refine_ls_structure_factor_coef Fsqd
_refine_ls_weighting_details 'calc w=1/[\s^2^(Fo^2^)+(0.0133P)^2^+3.0669P] where P=(Fo^2^+2Fc^2^)/3'
_refine_ls_weighting_scheme calc
_refine_ls_wR_factor_gt 0.0899
_refine_ls_wR_factor_ref 0.1033
_reflns_number_gt 9820
_reflns_number_total 14486
_reflns_threshold_expression >2sigma(I)
_cod_data_source_file ic9008976_si_002_3.cif
_cod_data_source_block 3
_cod_depositor_comments
;
The following automatic conversions were performed:
'_symmetry_cell_setting' value 'Triclinic' changed to 'triclinic'
according to '/home/saulius/struct/CIF-dictionaries/cif_core.dic'
dictionary named 'cif_core.dic' version 2.4.1 from
2010-06-29.

'_exptl_absorpt_correction_type' value 'Gaussian' changed to
'gaussian' according to
'/home/saulius/struct/CIF-dictionaries/cif_core.dic' dictionary named
'cif_core.dic' version 2.4.1 from 2010-06-29.

Automatic conversion script
Id: cif_fix_enum 1527 2010-12-29 10:47:43Z saulius 
;
_cod_database_code 4303651

loop_
_symmetry_equiv_pos_as_xyz
'x, y, z'
'-x, -y, -z'

loop_
_atom_site_label
_atom_site_type_symbol
_atom_site_fract_x
_atom_site_fract_y
_atom_site_fract_z
_atom_site_U_iso_or_equiv
_atom_site_adp_type
_atom_site_occupancy
_atom_site_symmetry_multiplicity
_atom_site_calc_flag
_atom_site_refinement_flags
_atom_site_disorder_assembly
_atom_site_disorder_group
Co1 Co 0.5000 0.0000 0.5000 0.01581(11) Uani 1 2 d S . .
S1 S 0.36314(5) -0.12115(5) 0.50352(4) 0.01989(14) Uani 1 1 d . . .
S2 S 0.62571(5) -0.07253(5) 0.54327(4) 0.01753(13) Uani 1 1 d . . .
C1 C 0.4289(2) -0.20652(19) 0.53876(15) 0.0164(5) Uani 1 1 d . . .
C2 C 0.5491(2) -0.18580(19) 0.55551(15) 0.0179(5) Uani 1 1 d . . .
C3 C 0.6070(2) -0.2531(2) 0.58098(15) 0.0180(5) Uani 1 1 d . . .
C4 C 0.5390(2) -0.3421(2) 0.58679(17) 0.0211(5) Uani 1 1 d . . .
H4 H 0.5753 -0.3903 0.6017 0.025 Uiso 1 1 calc R . .
C5 C 0.4197(2) -0.3620(2) 0.57138(16) 0.0198(5) Uani 1 1 d . . .
H5 H 0.3774 -0.4234 0.5761 0.024 Uiso 1 1 calc R . .
C6 C 0.3604(2) -0.2941(2) 0.54916(16) 0.0187(5) Uani 1 1 d . . .
Si7 Si 0.76761(6) -0.23114(6) 0.60678(5) 0.01967(15) Uani 1 1 d . . .
C8 C 0.8015(2) -0.3372(2) 0.64257(18) 0.0248(6) Uani 1 1 d . . .
H8A H 0.8849 -0.3301 0.6519 0.037 Uiso 1 1 calc R . .
H8B H 0.7700 -0.4073 0.5975 0.037 Uiso 1 1 calc R . .
H8C H 0.7674 -0.3295 0.6970 0.037 Uiso 1 1 calc R . .
C9 C 0.8229(2) -0.0998(2) 0.69735(18) 0.0264(6) Uani 1 1 d . . .
H9A H 0.9038 -0.0959 0.7144 0.040 Uiso 1 1 calc R . .
H9B H 0.7784 -0.0920 0.7474 0.040 Uiso 1 1 calc R . .
H9C H 0.8156 -0.0425 0.6778 0.040 Uiso 1 1 calc R . .
C10 C 0.8419(2) -0.2409(2) 0.50741(18) 0.0274(6) Uani 1 1 d . . .
H10A H 0.8248 -0.1856 0.4883 0.041 Uiso 1 1 calc R . .
H10B H 0.8149 -0.3110 0.4608 0.041 Uiso 1 1 calc R . .
H10C H 0.9249 -0.2312 0.5209 0.041 Uiso 1 1 calc R . .
Si11 Si 0.19838(6) -0.31769(6) 0.54181(5) 0.01966(15) Uani 1 1 d . . .
C12 C 0.1364(2) -0.3561(2) 0.42784(17) 0.0262(6) Uani 1 1 d . . .
H12A H 0.1536 -0.4258 0.3911 0.039 Uiso 1 1 calc R . .
H12B H 0.1700 -0.3030 0.4058 0.039 Uiso 1 1 calc R . .
H12C H 0.0531 -0.3598 0.4267 0.039 Uiso 1 1 calc R . .
C13 C 0.1514(2) -0.1950(2) 0.62039(18) 0.0279(6) Uani 1 1 d . . .
H13A H 0.1553 -0.1418 0.5948 0.042 Uiso 1 1 calc R . .
H13B H 0.2020 -0.1660 0.6747 0.042 Uiso 1 1 calc R . .
H13C H 0.0723 -0.2132 0.6327 0.042 Uiso 1 1 calc R . .
C14 C 0.1451(2) -0.4289(2) 0.57659(18) 0.0246(6) Uani 1 1 d . . .
H14A H 0.0612 -0.4390 0.5751 0.037 Uiso 1 1 calc R . .
H14B H 0.1781 -0.4113 0.6360 0.037 Uiso 1 1 calc R . .
H14C H 0.1679 -0.4945 0.5369 0.037 Uiso 1 1 calc R . .
Co2 Co 0.5000 -0.5000 0.0000 0.01767(11) Uani 1 2 d S . .
S21 S 0.54993(6) -0.61292(5) 0.04817(4) 0.02061(14) Uani 1 1 d . . .
S22 S 0.32595(6) -0.53104(5) 0.03141(4) 0.02002(14) Uani 1 1 d . . .
C21 C 0.4229(2) -0.6705(2) 0.07810(16) 0.0196(5) Uani 1 1 d . . .
C22 C 0.3203(2) -0.6363(2) 0.06750(16) 0.0185(5) Uani 1 1 d . . .
C23 C 0.2143(2) -0.6830(2) 0.08571(16) 0.0207(5) Uani 1 1 d . . .
C24 C 0.2184(2) -0.7649(2) 0.11507(17) 0.0256(6) Uani 1 1 d . . .
H24 H 0.1491 -0.8000 0.1263 0.031 Uiso 1 1 calc R . .
C25 C 0.3211(2) -0.7963(2) 0.12828(17) 0.0246(6) Uani 1 1 d . . .
H25 H 0.3195 -0.8510 0.1496 0.030 Uiso 1 1 calc R . .
C26 C 0.4266(2) -0.7504(2) 0.11134(16) 0.0215(5) Uani 1 1 d . . .
Si27 Si 0.56235(7) -0.79498(6) 0.13395(5) 0.02215(16) Uani 1 1 d . . .
C28 C 0.6735(2) -0.6813(2) 0.20514(18) 0.0295(6) Uani 1 1 d . . .
H28A H 0.7409 -0.7082 0.2175 0.044 Uiso 1 1 calc R . .
H28B H 0.6425 -0.6426 0.2599 0.044 Uiso 1 1 calc R . .
H28C H 0.6957 -0.6334 0.1755 0.044 Uiso 1 1 calc R . .
C29 C 0.6201(3) -0.8703(2) 0.02903(18) 0.0312(7) Uani 1 1 d . . .
H29A H 0.6442 -0.8224 -0.0003 0.047 Uiso 1 1 calc R . .
H29B H 0.5602 -0.9287 -0.0086 0.047 Uiso 1 1 calc R . .
H29C H 0.6860 -0.8993 0.0410 0.047 Uiso 1 1 calc R . .
C30 C 0.5280(3) -0.8830(2) 0.19506(18) 0.0289(6) Uani 1 1 d . . .
H30A H 0.5988 -0.9018 0.2118 0.043 Uiso 1 1 calc R . .
H30B H 0.4753 -0.9479 0.1578 0.043 Uiso 1 1 calc R . .
H30C H 0.4918 -0.8453 0.2475 0.043 Uiso 1 1 calc R . .
Si31 Si 0.07432(7) -0.63487(6) 0.07960(5) 0.02626(17) Uani 1 1 d . . .
C32 C 0.0360(3) -0.6347(2) -0.02970(19) 0.0319(7) Uani 1 1 d . . .
H32A H 0.0321 -0.7064 -0.0745 0.048 Uiso 1 1 calc R . .
H32B H 0.0945 -0.5849 -0.0416 0.048 Uiso 1 1 calc R . .
H32C H -0.0387 -0.6127 -0.0303 0.048 Uiso 1 1 calc R . .
C33 C -0.0431(3) -0.7292(3) 0.0982(3) 0.0507(10) Uani 1 1 d . . .
H33A H -0.0284 -0.7290 0.1563 0.076 Uiso 1 1 calc R . .
H33B H -0.0455 -0.8010 0.0541 0.076 Uiso 1 1 calc R . .
H33C H -0.1168 -0.7068 0.0939 0.076 Uiso 1 1 calc R . .
C34 C 0.0841(3) -0.4994(3) 0.1675(2) 0.0383(8) Uani 1 1 d . . .
H34A H 0.0113 -0.4745 0.1662 0.057 Uiso 1 1 calc R . .
H34B H 0.1460 -0.4502 0.1583 0.057 Uiso 1 1 calc R . .
H34C H 0.1001 -0.5025 0.2243 0.057 Uiso 1 1 calc R . .
N40 N 0.36023(18) -0.80426(16) -0.24007(13) 0.0182(4) Uani 1 1 d . . .
C41 C 0.3900(2) -0.6948(2) -0.24379(16) 0.0211(5) Uani 1 1 d . . .
H41A H 0.3233 -0.6584 -0.2281 0.025 Uiso 1 1 calc R . .
H41B H 0.4547 -0.6523 -0.1994 0.025 Uiso 1 1 calc R . .
C42 C 0.4225(2) -0.6965(2) -0.33199(17) 0.0242(6) Uani 1 1 d . . .
H42A H 0.3542 -0.7277 -0.3750 0.029 Uiso 1 1 calc R . .
H42B H 0.4814 -0.7417 -0.3525 0.029 Uiso 1 1 calc R . .
C43 C 0.4691(3) -0.5841(2) -0.32604(19) 0.0313(7) Uani 1 1 d . . .
H43A H 0.4654 -0.5840 -0.3853 0.038 Uiso 1 1 calc R . .
H43B H 0.4197 -0.5349 -0.2913 0.038 Uiso 1 1 calc R . .
C44 C 0.5916(3) -0.5440(3) -0.2849(2) 0.0472(10) Uani 1 1 d . . .
H44A H 0.5962 -0.5452 -0.2266 0.071 Uiso 1 1 calc R . .
H44B H 0.6162 -0.4710 -0.2803 0.071 Uiso 1 1 calc R . .
H44C H 0.6418 -0.5897 -0.3210 0.071 Uiso 1 1 calc R . .
C45 C 0.2639(2) -0.8750(2) -0.30890(16) 0.0197(5) Uani 1 1 d . . .
H45A H 0.2444 -0.9430 -0.3014 0.024 Uiso 1 1 calc R . .
H45B H 0.2930 -0.8913 -0.3668 0.024 Uiso 1 1 calc R . .
C46 C 0.1545(2) -0.8302(2) -0.30858(17) 0.0213(5) Uani 1 1 d . . .
H46A H 0.1689 -0.7699 -0.3273 0.026 Uiso 1 1 calc R . .
H46B H 0.1303 -0.8033 -0.2488 0.026 Uiso 1 1 calc R . .
C47 C 0.0594(2) -0.9164(2) -0.37017(17) 0.0244(6) Uani 1 1 d . . .
H47A H 0.0867 -0.9471 -0.4286 0.029 Uiso 1 1 calc R . .
H47B H 0.0419 -0.9740 -0.3488 0.029 Uiso 1 1 calc R . .
C48 C -0.0500(2) -0.8736(2) -0.3776(2) 0.0323(7) Uani 1 1 d . . .
H48A H -0.0763 -0.8414 -0.3197 0.048 Uiso 1 1 calc R . .
H48B H -0.1096 -0.9321 -0.4155 0.048 Uiso 1 1 calc R . .
H48C H -0.0343 -0.8199 -0.4026 0.048 Uiso 1 1 calc R . .
C49 C 0.4639(2) -0.8602(2) -0.25746(16) 0.0203(5) Uani 1 1 d . . .
H49A H 0.4428 -0.9295 -0.2524 0.024 Uiso 1 1 calc R . .
H49B H 0.4809 -0.8750 -0.3183 0.024 Uiso 1 1 calc R . .
C50 C 0.5726(2) -0.8003(2) -0.19820(19) 0.0323(7) Uani 1 1 d . . .
H50A H 0.5962 -0.7315 -0.2037 0.039 Uiso 1 1 calc R . .
H50B H 0.5573 -0.7852 -0.1370 0.039 Uiso 1 1 calc R . .
C51 C 0.6687(2) -0.8634(2) -0.2208(2) 0.0300(6) Uani 1 1 d . . .
H51A H 0.6834 -0.8783 -0.2821 0.036 Uiso 1 1 calc R . .
H51B H 0.6441 -0.9324 -0.2159 0.036 Uiso 1 1 calc R . .
C52 C 0.7794(3) -0.8071(3) -0.16296(19) 0.0372(7) Uani 1 1 d . . .
H52A H 0.8088 -0.7424 -0.1721 0.056 Uiso 1 1 calc R . .
H52B H 0.8362 -0.8544 -0.1776 0.056 Uiso 1 1 calc R . .
H52C H 0.7648 -0.7884 -0.1018 0.056 Uiso 1 1 calc R . .
C53 C 0.3254(2) -0.7854(2) -0.14871(16) 0.0211(5) Uani 1 1 d . . .
H53A H 0.2641 -0.7418 -0.1376 0.025 Uiso 1 1 calc R . .
H53B H 0.3922 -0.7427 -0.1065 0.025 Uiso 1 1 calc R . .
C54 C 0.2825(2) -0.8843(2) -0.12968(17) 0.0222(6) Uani 1 1 d . . .
H54A H 0.3155 -0.9444 -0.1699 0.027 Uiso 1 1 calc R . .
H54B H 0.3127 -0.8705 -0.0697 0.027 Uiso 1 1 calc R . .
C55 C 0.1525(2) -0.9187(2) -0.13804(19) 0.0285(6) Uani 1 1 d . . .
H55A H 0.1176 -0.8571 -0.1029 0.034 Uiso 1 1 calc R . .
H55B H 0.1223 -0.9420 -0.1996 0.034 Uiso 1 1 calc R . .
C56 C 0.1179(3) -1.0091(2) -0.1077(2) 0.0366(7) Uani 1 1 d . . .
H56A H 0.1504 -1.0710 -0.1436 0.055 Uiso 1 1 calc R . .
H56B H 0.0341 -1.0282 -0.1135 0.055 Uiso 1 1 calc R . .
H56C H 0.1471 -0.9861 -0.0466 0.055 Uiso 1 1 calc R . .

loop_
_atom_site_aniso_label
_atom_site_aniso_U_11
_atom_site_aniso_U_22
_atom_site_aniso_U_33
_atom_site_aniso_U_23
_atom_site_aniso_U_13
_atom_site_aniso_U_12
Co1 0.0156(2) 0.0158(2) 0.0179(2) 0.0083(2) 0.00262(19) 0.00371(19)
S1 0.0161(3) 0.0195(3) 0.0283(3) 0.0138(3) 0.0018(3) 0.0037(2)
S2 0.0159(3) 0.0178(3) 0.0222(3) 0.0114(3) 0.0029(2) 0.0030(2)
C1 0.0185(12) 0.0160(12) 0.0177(12) 0.0083(10) 0.0048(10) 0.0066(10)
C2 0.0196(13) 0.0173(13) 0.0168(12) 0.0068(10) 0.0031(10) 0.0030(10)
C3 0.0198(13) 0.0197(13) 0.0164(12) 0.0082(11) 0.0051(10) 0.0051(10)
C4 0.0233(14) 0.0204(13) 0.0248(14) 0.0128(11) 0.0059(11) 0.0076(11)
C5 0.0198(13) 0.0179(13) 0.0231(13) 0.0101(11) 0.0033(10) 0.0018(10)
C6 0.0202(13) 0.0190(13) 0.0171(12) 0.0068(11) 0.0029(10) 0.0045(10)
Si7 0.0168(4) 0.0242(4) 0.0236(4) 0.0145(3) 0.0044(3) 0.0061(3)
C8 0.0211(14) 0.0298(15) 0.0295(15) 0.0170(13) 0.0036(11) 0.0077(11)
C9 0.0219(14) 0.0316(16) 0.0291(15) 0.0163(13) 0.0028(11) 0.0026(12)
C10 0.0201(14) 0.0406(17) 0.0328(16) 0.0239(14) 0.0077(12) 0.0114(12)
Si11 0.0165(4) 0.0193(4) 0.0232(4) 0.0088(3) 0.0022(3) 0.0019(3)
C12 0.0257(15) 0.0246(15) 0.0288(15) 0.0113(12) -0.0005(12) 0.0040(12)
C13 0.0201(14) 0.0295(16) 0.0341(16) 0.0113(13) 0.0072(12) 0.0065(12)
C14 0.0215(14) 0.0245(14) 0.0269(14) 0.0115(12) 0.0005(11) -0.0020(11)
Co2 0.0178(3) 0.0184(3) 0.0173(2) 0.0083(2) 0.00191(19) 0.0014(2)
S21 0.0181(3) 0.0239(3) 0.0235(3) 0.0135(3) 0.0028(3) 0.0027(3)
S22 0.0190(3) 0.0212(3) 0.0233(3) 0.0125(3) 0.0027(3) 0.0033(3)
C21 0.0201(13) 0.0215(13) 0.0188(13) 0.0099(11) 0.0025(10) 0.0023(10)
C22 0.0221(13) 0.0185(13) 0.0160(12) 0.0085(11) 0.0016(10) 0.0024(10)
C23 0.0213(13) 0.0229(14) 0.0194(13) 0.0100(11) 0.0030(10) 0.0034(11)
C24 0.0245(14) 0.0289(15) 0.0278(15) 0.0169(13) 0.0063(11) 0.0012(12)
C25 0.0244(14) 0.0280(15) 0.0282(15) 0.0182(13) 0.0048(11) 0.0049(12)
C26 0.0220(14) 0.0232(14) 0.0201(13) 0.0097(11) 0.0015(10) 0.0036(11)
Si27 0.0247(4) 0.0233(4) 0.0215(4) 0.0109(3) 0.0025(3) 0.0074(3)
C28 0.0292(16) 0.0328(16) 0.0271(15) 0.0115(13) -0.0007(12) 0.0083(13)
C29 0.0354(17) 0.0299(16) 0.0295(16) 0.0117(13) 0.0099(13) 0.0079(13)
C30 0.0377(17) 0.0283(15) 0.0273(15) 0.0160(13) 0.0045(13) 0.0116(13)
Si31 0.0194(4) 0.0288(4) 0.0358(4) 0.0181(4) 0.0060(3) 0.0045(3)
C32 0.0270(16) 0.0280(16) 0.0381(17) 0.0095(14) -0.0051(13) 0.0081(12)
C33 0.0223(16) 0.059(2) 0.092(3) 0.051(2) 0.0157(17) 0.0101(16)
C34 0.0406(19) 0.045(2) 0.0341(17) 0.0161(15) 0.0075(14) 0.0178(15)
N40 0.0191(11) 0.0177(11) 0.0185(11) 0.0077(9) 0.0038(9) 0.0032(9)
C41 0.0259(14) 0.0153(13) 0.0218(13) 0.0072(11) 0.0044(11) 0.0031(10)
C42 0.0290(15) 0.0212(14) 0.0228(14) 0.0102(12) 0.0025(11) 0.0014(11)
C43 0.0432(18) 0.0228(15) 0.0312(16) 0.0135(13) 0.0115(14) 0.0062(13)
C44 0.058(2) 0.043(2) 0.0305(17) 0.0161(16) -0.0013(16) -0.0238(17)
C45 0.0203(13) 0.0188(13) 0.0175(13) 0.0051(11) 0.0018(10) 0.0020(10)
C46 0.0224(14) 0.0213(13) 0.0223(13) 0.0106(11) 0.0043(11) 0.0044(11)
C47 0.0214(14) 0.0279(15) 0.0267(15) 0.0141(12) 0.0026(11) 0.0036(11)
C48 0.0251(15) 0.0395(18) 0.0383(17) 0.0213(15) 0.0044(13) 0.0070(13)
C49 0.0201(13) 0.0217(13) 0.0195(13) 0.0080(11) 0.0045(10) 0.0044(10)
C50 0.0260(16) 0.0348(17) 0.0275(15) 0.0016(13) -0.0023(12) 0.0093(13)
C51 0.0217(15) 0.0277(15) 0.0383(17) 0.0112(14) 0.0007(12) 0.0022(12)
C52 0.0238(16) 0.053(2) 0.0315(17) 0.0125(15) 0.0001(13) 0.0085(14)
C53 0.0253(14) 0.0209(13) 0.0164(12) 0.0062(11) 0.0045(10) 0.0048(11)
C54 0.0266(14) 0.0222(14) 0.0211(13) 0.0114(11) 0.0048(11) 0.0057(11)
C55 0.0280(15) 0.0310(16) 0.0330(16) 0.0194(13) 0.0077(12) 0.0049(12)
C56 0.0391(18) 0.0357(18) 0.0433(19) 0.0267(16) 0.0077(15) -0.0002(14)

loop_
_atom_type_symbol
_atom_type_description
_atom_type_scat_dispersion_real
_atom_type_scat_dispersion_imag
_atom_type_scat_source
C C 0.0033 0.0016 'International Tables Vol C Tables 4.2.6.8 and 6.1.1.4'
H H 0.0000 0.0000 'International Tables Vol C Tables 4.2.6.8 and 6.1.1.4'
N N 0.0061 0.0033 'International Tables Vol C Tables 4.2.6.8 and 6.1.1.4'
Si Si 0.0817 0.0704 'International Tables Vol C Tables 4.2.6.8 and 6.1.1.4'
S S 0.1246 0.1234 'International Tables Vol C Tables 4.2.6.8 and 6.1.1.4'
Co Co 0.3494 0.9721 'International Tables Vol C Tables 4.2.6.8 and 6.1.1.4'

loop_
_geom_angle_atom_site_label_1
_geom_angle_atom_site_label_2
_geom_angle_atom_site_label_3
_geom_angle
_geom_angle_site_symmetry_1
_geom_angle_site_symmetry_3
_geom_angle_publ_flag
S1 Co1 S1 180.00(3) . 2_656 ?
S1 Co1 S2 89.51(2) . 2_656 ?
S1 Co1 S2 90.49(2) 2_656 2_656 ?
S1 Co1 S2 90.49(2) . . ?
S1 Co1 S2 89.51(2) 2_656 . ?
S2 Co1 S2 180.0 2_656 . ?
C1 S1 Co1 106.47(8) . . ?
C2 S2 Co1 106.78(9) . . ?
C2 C1 C6 121.4(2) . . ?
C2 C1 S1 118.57(18) . . ?
C6 C1 S1 120.01(19) . . ?
C1 C2 C3 121.3(2) . . ?
C1 C2 S2 117.66(18) . . ?
C3 C2 S2 121.08(19) . . ?
C4 C3 C2 116.7(2) . . ?
C4 C3 Si7 118.70(19) . . ?
C2 C3 Si7 124.58(19) . . ?
C5 C4 C3 122.1(2) . . ?
C4 C5 C6 122.0(2) . . ?
C5 C6 C1 116.3(2) . . ?
C5 C6 Si11 119.51(19) . . ?
C1 C6 Si11 124.04(19) . . ?
C10 Si7 C9 109.76(13) . . ?
C10 Si7 C8 108.92(13) . . ?
C9 Si7 C8 107.56(12) . . ?
C10 Si7 C3 109.99(12) . . ?
C9 Si7 C3 112.07(12) . . ?
C8 Si7 C3 108.45(12) . . ?
C12 Si11 C14 107.94(12) . . ?
C12 Si11 C13 112.48(13) . . ?
C14 Si11 C13 107.12(13) . . ?
C12 Si11 C6 110.95(12) . . ?
C14 Si11 C6 109.58(12) . . ?
C13 Si11 C6 108.67(12) . . ?
S21 Co2 S21 180.00(3) 2_645 . ?
S21 Co2 S22 88.80(2) 2_645 . ?
S21 Co2 S22 91.20(2) . . ?
S21 Co2 S22 91.20(2) 2_645 2_645 ?
S21 Co2 S22 88.80(2) . 2_645 ?
S22 Co2 S22 180.0 . 2_645 ?
C21 S21 Co2 105.78(9) . . ?
C22 S22 Co2 105.82(9) . . ?
C22 C21 C26 121.5(2) . . ?
C22 C21 S21 118.72(19) . . ?
C26 C21 S21 119.7(2) . . ?
C21 C22 C23 121.7(2) . . ?
C21 C22 S22 118.10(19) . . ?
C23 C22 S22 120.20(19) . . ?
C24 C23 C22 116.2(2) . . ?
C24 C23 Si31 119.9(2) . . ?
C22 C23 Si31 123.76(19) . . ?
C25 C24 C23 122.0(2) . . ?
C24 C25 C26 122.5(2) . . ?
C25 C26 C21 116.0(2) . . ?
C25 C26 Si27 119.81(19) . . ?
C21 C26 Si27 124.2(2) . . ?
C28 Si27 C29 110.15(14) . . ?
C28 Si27 C30 106.27(13) . . ?
C29 Si27 C30 109.71(13) . . ?
C28 Si27 C26 112.11(13) . . ?
C29 Si27 C26 110.01(13) . . ?
C30 Si27 C26 108.50(13) . . ?
C34 Si31 C32 111.17(14) . . ?
C34 Si31 C33 109.36(17) . . ?
C32 Si31 C33 106.71(16) . . ?
C34 Si31 C23 108.70(13) . . ?
C32 Si31 C23 112.80(13) . . ?
C33 Si31 C23 107.99(13) . . ?
C45 N40 C53 111.04(19) . . ?
C45 N40 C49 107.16(19) . . ?
C53 N40 C49 110.69(19) . . ?
C45 N40 C41 111.27(19) . . ?
C53 N40 C41 106.44(18) . . ?
C49 N40 C41 110.29(19) . . ?
C42 C41 N40 114.8(2) . . ?
C41 C42 C43 111.1(2) . . ?
C44 C43 C42 112.7(3) . . ?
N40 C45 C46 116.1(2) . . ?
C45 C46 C47 110.1(2) . . ?
C48 C47 C46 112.3(2) . . ?
C50 C49 N40 116.0(2) . . ?
C51 C50 C49 111.3(2) . . ?
C50 C51 C52 113.4(3) . . ?
N40 C53 C54 117.0(2) . . ?
C55 C54 C53 115.9(2) . . ?
C56 C55 C54 112.0(2) . . ?

loop_
_geom_bond_atom_site_label_1
_geom_bond_atom_site_label_2
_geom_bond_distance
_geom_bond_site_symmetry_2
_geom_bond_publ_flag
Co1 S1 2.1662(6) . ?
Co1 S1 2.1662(6) 2_656 ?
Co1 S2 2.1694(6) 2_656 ?
Co1 S2 2.1694(6) . ?
S1 C1 1.772(2) . ?
S2 C2 1.773(2) . ?
C1 C2 1.408(3) . ?
C1 C6 1.424(3) . ?
C2 C3 1.416(3) . ?
C3 C4 1.402(3) . ?
C3 Si7 1.891(3) . ?
C4 C5 1.395(4) . ?
C5 C6 1.404(3) . ?
C6 Si11 1.890(3) . ?
Si7 C10 1.869(3) . ?
Si7 C9 1.869(3) . ?
Si7 C8 1.874(3) . ?
Si11 C12 1.864(3) . ?
Si11 C14 1.875(3) . ?
Si11 C13 1.880(3) . ?
Co2 S21 2.1595(6) 2_645 ?
Co2 S21 2.1596(6) . ?
Co2 S22 2.1619(7) . ?
Co2 S22 2.1620(7) 2_645 ?
S21 C21 1.769(3) . ?
S22 C22 1.771(2) . ?
C21 C22 1.401(4) . ?
C21 C26 1.421(3) . ?
C22 C23 1.418(3) . ?
C23 C24 1.404(3) . ?
C23 Si31 1.894(3) . ?
C24 C25 1.392(4) . ?
C25 C26 1.401(4) . ?
C26 Si27 1.887(3) . ?
Si27 C28 1.862(3) . ?
Si27 C29 1.872(3) . ?
Si27 C30 1.876(3) . ?
Si31 C34 1.869(3) . ?
Si31 C32 1.870(3) . ?
Si31 C33 1.874(3) . ?
N40 C45 1.518(3) . ?
N40 C53 1.526(3) . ?
N40 C49 1.527(3) . ?
N40 C41 1.527(3) . ?
C41 C42 1.526(3) . ?
C42 C43 1.532(4) . ?
C43 C44 1.514(4) . ?
C45 C46 1.520(3) . ?
C46 C47 1.528(4) . ?
C47 C48 1.526(4) . ?
C49 C50 1.516(4) . ?
C50 C51 1.509(4) . ?
C51 C52 1.517(4) . ?
C53 C54 1.537(3) . ?
C54 C55 1.527(4) . ?
C55 C56 1.526(4) . ?
